data_1100304
loop_
_publ_author_name
'D\"otz, Karl Heinz'
'Grotjahn, Douglas'
'Harms, Klaus'

_publ_section_title
;
 Activated Aminocarbene Complexes of the Fischer Type: Synthesis, Structure,
 and Annelation Reactions
;
_journal_coden_ASTM ACIEAY
_journal_issue 10
_journal_name_full
;
 Angewandte Chemie, International Edition in English
;
_journal_page_first 1384
_journal_page_last 1386
_journal_paper_doi 10.1002/anie.198913841
_journal_volume 28
_journal_year 1989
_chemical_formula_sum 'C17 H17 Cr N O6'
_space_group_IT_number 15
_symmetry_cell_setting monoclinic
_symmetry_space_group_name_Hall '-C 2yc'
_symmetry_space_group_name_H-M 'C 1 2/c 1'
_cell_angle_alpha 90
_cell_angle_beta 111.66(1)
_cell_angle_gamma 90
_cell_formula_units_Z 8
_cell_length_a 23.355(5)
_cell_length_b 11.187
_cell_length_c 15.629
_cod_original_sg_symbol_H-M 'C 2/c'
_cod_original_formula_sum 'C17 H17 Cr1 N1 O6'
_cod_database_code 1100304

loop_
_symmetry_equiv_pos_site_id
_symmetry_equiv_pos_as_xyz
1 x,y,z
2 1/2+x,1/2+y,z
3 -x,y,1/2-z
4 1/2-x,1/2+y,1/2-z
5 -x,-y,-z
6 -1/2-x,-1/2-y,-z
7 x,-y,-1/2+z
8 -1/2+x,-1/2-y,-1/2+z

loop_
_atom_site_label
_atom_site_type_symbol
_atom_site_fract_x
_atom_site_fract_y
_atom_site_fract_z
Cr1 Cr 0.12833(3) 0.15273(6) 0.94041(4)
O1 O 0.15469(11) 0.22791(23) 0.83420(17)
O2 O 0.16227(11) 0.17542(23) 0.69871(16)
O3 O 0.24759(15) 0.02205(31) 1.04090(21)
O4 O 0.09028(13) 0.04658(27) 1.08535(18)
O5 O -0.00560(16) 0.22667(32) 0.85854(24)
O6 O 0.16905(19) 0.36949(31) 1.06329(25)
N1 N 0.12557(15) 0.04527(30) 0.77501(20)
H1 H 0.1181(15) -0.0043(30) 0.7318(22)
C1 C 0.11017(15) 0.02011(33) 0.84986(22)
C2 C 0.08841(16) -0.10249(35) 0.85049(22)
C3 C 0.04337(16) -0.12589(38) 0.88583(24)
H2 H 0.02427(16) -0.06135(38) 0.90588(24)
C4 C 0.02526(20) -0.24197(47) 0.89168(28)
H3 H -0.00769(20) -0.25572(47) 0.91326(28)
C5 C 0.05248(21) -0.33786(48) 0.86866(27)
C6 C 0.09728(21) -0.31419(38) 0.83325(28)
H4 H 0.11698(21) -0.37947(38) 0.81512(28)
C7 C 0.11450(18) -0.19906(39) 0.82350(27)
H5 H 0.14502(18) -0.18544(39) 0.79696(27)
C8 C 0.03467(25) -0.46447(41) 0.88038(35)
H6 H 0.03211(25) -0.47816(41) 0.93949(35)
H7 H 0.06190(25) -0.52217(41) 0.87015(35)
H8 H -0.00555(25) -0.47207(41) 0.83325(35)
C9 C 0.14830(17) 0.15657(43) 0.77149(27)
C10 C 0.18268(20) 0.29349(40) 0.67723(28)
C11 C 0.13239(22) 0.38413(46) 0.66513(42)
H9 H 0.14006(22) 0.45890(46) 0.64118(42)
H10 H 0.12097(22) 0.39869(46) 0.71725(42)
H11 H 0.09954(22) 0.34292(46) 0.61835(42)
C12 C 0.19238(22) 0.26961(47) 0.58940(28)
H12 H 0.20589(22) 0.34108(47) 0.56850(28)
H13 H 0.15380(22) 0.24421(47) 0.54422(28)
H14 H 0.22257(22) 0.20783(47) 0.59834(28)
C13 C 0.24202(21) 0.32692(47) 0.75384(34)
H15 H 0.25771(21) 0.39593(47) 0.73321(34)
H16 H 0.27047(21) 0.26181(47) 0.76325(34)
H17 H 0.23695(21) 0.34508(47) 0.81066(34)
C14 C 0.20449(21) 0.07638(39) 1.00090(28)
C15 C 0.10552(17) 0.08609(36) 1.02822(26)
C16 C 0.04577(22) 0.20576(39) 0.88685(28)
C17 C 0.15371(23) 0.28979(43) 1.01393(33)

loop_
_atom_type_symbol
_atom_type_radius_bond
C 0.68
H 0.23
Cr 1.35
N 0.68
O 0.68
